data_2202464
loop_
_publ_author_name
'Savarimuthu Francis'
'Packianathan Thomas Muthiah'
'Galmari Venkatachalam'
'Rengan Ramesh'

_publ_section_title
;
 2-Chloro-(3-methoxysalicylidene)aniline
;
_journal_issue 7
_journal_name_full 'Acta Crystallographica Section E'
_journal_page_first o1045
_journal_page_last o1047
_journal_paper_doi 10.1107/S1600536803013606
_journal_volume 59
_journal_year 2003
_chemical_formula_iupac 'C14 H12 Cl N O2'
_chemical_formula_moiety 'C14 H12 Cl N O2'
_chemical_formula_structural 'C14 H12 Cl N O2'
_chemical_formula_sum 'C14 H12 Cl N O2'
_chemical_formula_weight 261.70
_chemical_melting_point 108
_chemical_name_common 'o-Vanillin chlorophenyl imine'
_chemical_name_systematic
;
3-methoxysalicylidene-2-chloroaniline
;
_space_group_IT_number 33
_symmetry_cell_setting orthorhombic
_symmetry_space_group_name_Hall 'P -2ac -2n'
_symmetry_space_group_name_H-M 'P n 21 a'
_atom_sites_solution_hydrogens geom
_atom_sites_solution_primary direct
_atom_sites_solution_secondary difmap
_cell_angle_alpha 90
_cell_angle_beta 90
_cell_angle_gamma 90
_cell_formula_units_Z 4
_cell_length_a 6.4090(10)
_cell_length_b 13.0620(10)
_cell_length_c 14.8420(10)
_cell_measurement_reflns_used 25
_cell_measurement_temperature 293(2)
_cell_measurement_theta_max 69.91
_cell_measurement_theta_min 4.51
_cell_volume 1242.5(2)
_computing_cell_refinement 'MolEN (Fair, 1990)'
_computing_data_collection 'CAD-4 Software (Enraf-Nonius, 1989)'
_computing_data_reduction MolEN
_computing_molecular_graphics 'PLATON (Spek, 1997)'
_computing_publication_material PLATON
_computing_structure_refinement 'SHELXL97 (Sheldrick, 1997)'
_computing_structure_solution 'SHELXS97 (Sheldrick, 1997)'
_diffrn_ambient_temperature 293
_diffrn_measured_fraction_theta_full 0.992
_diffrn_measured_fraction_theta_max 0.992
_diffrn_measurement_device_type 'Enraf-Nonius CAD-4 four-circle'
_diffrn_measurement_method \w-2\q
_diffrn_radiation_monochromator graphite
_diffrn_radiation_source 'fine-focus sealed tube'
_diffrn_radiation_type CuK\a
_diffrn_radiation_wavelength 1.54180
_diffrn_reflns_av_R_equivalents 0.0000
_diffrn_reflns_av_sigmaI/netI 0.0141
_diffrn_reflns_limit_h_max 7
_diffrn_reflns_limit_h_min 0
_diffrn_reflns_limit_k_max 15
_diffrn_reflns_limit_k_min 0
_diffrn_reflns_limit_l_max 18
_diffrn_reflns_limit_l_min 0
_diffrn_reflns_number 1220
_diffrn_reflns_reduction_process
;
 ?
;
_diffrn_reflns_theta_full 69.91
_diffrn_reflns_theta_max 69.91
_diffrn_reflns_theta_min 4.51
_diffrn_standards_decay_% 0
_diffrn_standards_interval_count 100
_diffrn_standards_interval_time 60
_diffrn_standards_number 1
_exptl_absorpt_coefficient_mu 2.668
_exptl_absorpt_correction_type none
_exptl_crystal_colour Orange
_exptl_crystal_density_diffrn 1.399
_exptl_crystal_density_method 'Not Measured'
_exptl_crystal_description Plate
_exptl_crystal_F_000 544
_exptl_crystal_size_max 0.6
_exptl_crystal_size_mid 0.6
_exptl_crystal_size_min 0.2
_refine_diff_density_max 0.638
_refine_diff_density_min -0.321
_refine_ls_extinction_method none
_refine_ls_goodness_of_fit_ref 1.055
_refine_ls_hydrogen_treatment constr
_refine_ls_matrix_type full
_refine_ls_number_constraints 0
_refine_ls_number_parameters 163
_refine_ls_number_reflns 1220
_refine_ls_number_restraints 1
_refine_ls_restrained_S_all 1.055
_refine_ls_R_factor_all 0.0527
_refine_ls_R_factor_gt 0.0501
_refine_ls_shift/su_max <0.001
_refine_ls_shift/su_mean 0.000
_refine_ls_structure_factor_coef Fsqd
_refine_ls_weighting_details 'calc w = 1/[\s^2^(Fo^2^)+(0.1185P)^2^+0.0697P] where P = (Fo^2^+2Fc^2^)/3'
_refine_ls_weighting_scheme calc
_refine_ls_wR_factor_gt 0.1403
_refine_ls_wR_factor_ref 0.1440
_reflns_number_gt 1136
_reflns_number_total 1220
_reflns_threshold_expression I>2\s(I)
_cod_data_source_file ci6231.cif
_cod_data_source_block I
_cod_depositor_comments
;
The following automatic conversions were performed:
'_symmetry_cell_setting' value 'Orthorhombic' changed to 'orthorhombic'
according to '/home/saulius/struct/CIF-dictionaries/cif_core.dic'
dictionary named 'cif_core.dic' version 2.4.1 from 2010-06-29.

Automatic conversion script
Id: cif_fix_enum 1527 2010-12-29 10:47:43Z saulius 

The following automatic conversions were performed:

'_diffrn_ambient_temperature' value '293K' was changed to '293' - the
value should be numeric and without a unit designator.

Automatic conversion script
Id: cif_fix_values 1646 2011-03-28 12:23:43Z adriana 

The following automatic conversions were performed:

'_diffrn_ambient_temperature' value '293K' was changed to '293' - the
value should be numeric and without a unit
designator.

'_symmetry_cell_setting' value 'Orthorhombic' changed to
'orthorhombic' according to
/home/saulius/struct/CIF-dictionaries/cif_core.dic dictionary named
'cif_core.dic' version 2.4.1 from 2010-06-29.

Automatic conversion script
Id: cif_fix_values 1715 2011-07-08 13:25:40Z adriana 
;
_cod_database_code 2202464

loop_
_symmetry_equiv_pos_as_xyz
x,y,z
-x,1/2+y,-z
1/2-x,1/2+y,1/2+z
1/2+x,y,1/2-z

loop_
_atom_site_aniso_label
_atom_site_aniso_U_11
_atom_site_aniso_U_22
_atom_site_aniso_U_33
_atom_site_aniso_U_12
_atom_site_aniso_U_13
_atom_site_aniso_U_23
Cl1 0.0814(7) 0.0484(5) 0.0790(7) -0.0009(6) 0.0116(5) -0.0022(5)
O1 0.0519(15) 0.0662(19) 0.0745(16) -0.0049(16) 0.0134(12) 0.0017(14)
O2 0.0510(15) 0.0507(15) 0.0777(16) 0.0006(13) 0.0191(14) -0.0009(14)
N1 0.0373(12) 0.0506(15) 0.0514(14) 0.0041(13) 0.0013(11) 0.0023(13)
C1 0.0490(19) 0.049(2) 0.054(2) 0.0037(17) -0.0002(14) 0.0020(15)
C2 0.060(2) 0.064(2) 0.060(2) 0.012(2) 0.0118(18) -0.0014(19)
C3 0.047(2) 0.082(3) 0.064(2) 0.001(2) 0.0078(17) 0.005(2)
C4 0.0460(19) 0.060(2) 0.063(2) -0.0080(18) 0.0012(15) 0.0073(17)
C5 0.0476(19) 0.056(2) 0.058(2) 0.0028(16) 0.0008(15) -0.0001(17)
C6 0.0370(14) 0.0514(19) 0.0445(15) 0.0060(15) -0.0033(13) 0.0070(14)
C7 0.0485(18) 0.0465(19) 0.0574(19) 0.0006(16) 0.0011(15) 0.0014(16)
C8 0.0433(18) 0.055(2) 0.0522(18) 0.0084(15) -0.0012(15) -0.0020(16)
C9 0.0419(16) 0.053(2) 0.0471(17) 0.0077(16) -0.0047(14) 0.0051(15)
C10 0.0387(16) 0.062(2) 0.0528(18) 0.0033(17) -0.0019(13) 0.0039(15)
C11 0.0447(18) 0.072(2) 0.053(2) 0.0089(19) 0.0074(15) 0.001(2)
C12 0.057(2) 0.070(3) 0.065(2) 0.022(2) 0.0065(17) -0.005(2)
C13 0.053(2) 0.055(2) 0.067(3) 0.0053(18) 0.0019(16) -0.0039(18)
C14 0.045(2) 0.095(4) 0.084(3) -0.018(2) 0.014(2) 0.004(3)

loop_
_atom_site_label
_atom_site_fract_x
_atom_site_fract_y
_atom_site_fract_z
_atom_site_U_iso_or_equiv
_atom_site_thermal_displace_type
_atom_site_calc_flag
_atom_site_refinement_flags
_atom_site_occupancy
_atom_site_type_symbol
Cl1 1.0284(2) 0.01223(10) -0.11971(7) 0.0696(4) Uani . . 1.000 Cl
O1 0.2849(5) 0.0199(3) 0.1305(2) 0.0642(10) Uani . . 1.000 O
O2 0.6194(4) 0.0583(2) 0.0390(2) 0.0598(9) Uani . . 1.000 O
N1 0.8944(4) 0.1886(3) -0.01662(19) 0.0464(8) Uani . . 1.000 N
C1 1.1601(6) 0.1279(3) -0.1171(3) 0.0507(11) Uani . . 1.000 C
C2 1.3403(7) 0.1381(4) -0.1665(3) 0.0613(12) Uani . . 1.000 C
C3 1.4420(7) 0.2319(4) -0.1664(3) 0.0643(14) Uani . . 1.000 C
C4 1.3658(7) 0.3113(4) -0.1168(3) 0.0563(11) Uani . . 1.000 C
C5 1.1858(6) 0.3002(3) -0.0670(3) 0.0539(11) Uani . . 1.000 C
C6 1.0773(5) 0.2076(3) -0.0667(2) 0.0443(9) Uani . . 1.000 C
C7 0.7918(6) 0.2599(3) 0.0219(3) 0.0508(11) Uani . . 1.000 C
C8 0.6053(6) 0.2372(3) 0.0741(2) 0.0502(11) Uani . . 1.000 C
C9 0.5288(6) 0.1382(3) 0.0795(3) 0.0473(10) Uani . . 1.000 C
C10 0.3454(6) 0.1186(3) 0.1296(3) 0.0512(10) Uani . . 1.000 C
C11 0.2485(6) 0.1996(4) 0.1735(3) 0.0566(11) Uani . . 1.000 C
C12 0.3271(7) 0.2987(4) 0.1680(3) 0.0640(14) Uani . . 1.000 C
C13 0.5035(6) 0.3190(4) 0.1185(3) 0.0583(14) Uani . . 1.000 C
C14 0.1065(7) -0.0049(5) 0.1839(3) 0.0747(18) Uani . . 1.000 C
H2 0.72337 0.07768 0.01172 0.0897 Uiso . . 1.000 H
H3 1.56280 0.24056 -0.20024 0.0770 Uiso . . 1.000 H
H4 1.43589 0.37368 -0.11666 0.0677 Uiso . . 1.000 H
H5 1.13616 0.35506 -0.03320 0.0648 Uiso . . 1.000 H
H7 0.83683 0.32728 0.01651 0.0610 Uiso . . 1.000 H
H11 0.12884 0.18728 0.20724 0.0682 Uiso . . 1.000 H
H12 0.25960 0.35170 0.19801 0.0769 Uiso . . 1.000 H
H13 0.55507 0.38542 0.11425 0.0698 Uiso . . 1.000 H
H14A 0.07878 -0.07697 0.17971 0.1120 Uiso . . 1.000 H
H14B -0.01219 0.03264 0.16235 0.1120 Uiso . . 1.000 H
H14C 0.13288 0.01303 0.24564 0.1120 Uiso . . 1.000 H
H20 1.39290 0.08324 -0.19935 0.0736 Uiso . . 1.000 H

loop_
_atom_type_symbol
_atom_type_description
_atom_type_scat_dispersion_real
_atom_type_scat_dispersion_imag
_atom_type_scat_source
O O 0.0492 0.0322 'International Tables Vol C Tables 4.2.6.8 and 6.1.1.4'
N N 0.0311 0.0180 'International Tables Vol C Tables 4.2.6.8 and 6.1.1.4'
Cl Cl 0.3639 0.7018 'International Tables Vol C Tables 4.2.6.8 and 6.1.1.4'
H H 0.0000 0.0000 'International Tables Vol C Tables 4.2.6.8 and 6.1.1.4'
C C 0.0181 0.0091 'International Tables Vol C Tables 4.2.6.8 and 6.1.1.4'

loop_
_geom_angle_atom_site_label_1
_geom_angle_atom_site_label_2
_geom_angle_atom_site_label_3
_geom_angle
_geom_angle_publ_flag
C10 O1 C14 116.9(4) yes
C9 O2 H2 109.51 no
C6 N1 C7 122.4(4) yes
Cl1 C1 C2 118.8(3) yes
C2 C1 C6 122.4(4) no
Cl1 C1 C6 118.7(3) yes
C1 C2 C3 118.7(4) no
C2 C3 C4 120.3(4) no
C3 C4 C5 120.7(4) no
C4 C5 C6 120.7(4) no
N1 C6 C1 118.0(3) yes
C1 C6 C5 117.3(3) no
N1 C6 C5 124.7(3) yes
N1 C7 C8 120.9(4) yes
C7 C8 C9 120.8(3) no
C7 C8 C13 118.2(4) no
C9 C8 C13 121.0(4) no
O2 C9 C8 123.3(4) yes
O2 C9 C10 117.1(3) yes
C8 C9 C10 119.6(4) no
O1 C10 C11 126.6(4) yes
C9 C10 C11 118.7(4) no
O1 C10 C9 114.7(4) yes
C10 C11 C12 121.3(4) no
C11 C12 C13 120.6(4) no
C8 C13 C12 118.9(4) no
C1 C2 H20 120.64 no
C3 C2 H20 120.70 no
C2 C3 H3 119.86 no
C4 C3 H3 119.85 no
C3 C4 H4 119.66 no
C5 C4 H4 119.68 no
C4 C5 H5 119.63 no
C6 C5 H5 119.69 no
N1 C7 H7 119.52 no
C8 C7 H7 119.59 no
C10 C11 H11 119.31 no
C12 C11 H11 119.42 no
C11 C12 H12 119.74 no
C13 C12 H12 119.68 no
C8 C13 H13 120.58 no
C12 C13 H13 120.56 no
O1 C14 H14A 109.55 no
O1 C14 H14B 109.49 no
O1 C14 H14C 109.45 no
H14A C14 H14B 109.43 no
H14A C14 H14C 109.47 no
H14B C14 H14C 109.43 no

loop_
_geom_bond_atom_site_label_1
_geom_bond_atom_site_label_2
_geom_bond_site_symmetry_1
_geom_bond_site_symmetry_2
_geom_bond_distance
_geom_bond_publ_flag
Cl1 C1 . . 1.731(4) yes
O1 C10 . . 1.346(6) yes
O1 C14 . . 1.428(6) yes
O2 C9 . . 1.337(5) yes
O2 H2 . . 0.82 no
N1 C7 . . 1.275(5) yes
N1 C6 . . 1.410(4) yes
C1 C6 . . 1.387(5) no
C1 C2 . . 1.374(6) no
C2 C3 . . 1.388(7) no
C3 C4 . . 1.362(7) no
C4 C5 . . 1.378(6) no
C5 C6 . . 1.395(5) no
C7 C8 . . 1.455(5) no
C8 C13 . . 1.415(6) no
C8 C9 . . 1.385(6) no
C9 C10 . . 1.414(6) no
C10 C11 . . 1.389(6) no
C11 C12 . . 1.391(7) no
C12 C13 . . 1.374(6) no
C2 H20 . . 0.93 no
C3 H3 . . 0.93 no
C4 H4 . . 0.93 no
C5 H5 . . 0.93 no
C7 H7 . . 0.93 no
C11 H11 . . 0.93 no
C12 H12 . . 0.93 no
C13 H13 . . 0.93 no
C14 H14A . . 0.96 no
C14 H14B . . 0.96 no
C14 H14C . . 0.96 no

loop_
_geom_contact_atom_site_label_1
_geom_contact_atom_site_label_2
_geom_contact_distance
_geom_contact_site_symmetry_2
_geom_contact_publ_flag
Cl1 N1 2.896(4) . no
Cl1 H2 2.8910 . no
Cl1 H7 2.9880 2_745 no
Cl1 H12 3.0256 2_645 no
Cl1 H13 3.1427 2_745 no
Cl1 H20 2.9709 4_454 no
O1 O2 2.587(4) . no
O2 N1 2.585(4) . no
O2 O1 2.587(4) . no
O1 H14C 2.8916 4_555 no
O1 H4 2.6253 2_745 no
O2 H4 2.6962 2_745 no
N1 Cl1 2.896(4) . no
N1 O2 2.585(4) . no
N1 H2 1.8648 . no
C4 C7 3.485(6) 1_655 no
C4 C8 3.365(6) 1_655 no
C5 C8 3.506(5) 1_655 no
C5 C13 3.433(6) 1_655 no
C6 C10 3.577(5) 1_655 no
C7 C4 3.485(6) 1_455 no
C8 C4 3.365(6) 1_455 no
C8 C5 3.506(5) 1_455 no
C10 C6 3.577(5) 1_455 no
C13 C5 3.433(6) 1_455 no
C2 H3 2.9776 4_454 no
C5 H14A 2.8719 2_655 no
C5 H7 2.5814 . no
C6 H2 3.0627 . no
C7 H2 2.4249 . no
C7 H5 2.6617 . no
C10 H14C 2.9538 4_555 no
C11 H14B 2.7522 . no
C11 H11 3.0168 4_555 no
C11 H14C 2.7630 . no
C12 H11 3.0474 4_555 no
C14 H11 2.5381 . no
H2 Cl1 2.8910 . no
H2 N1 1.8648 . no
H2 C6 3.0627 . no
H2 C7 2.4249 . no
H3 C2 2.9776 4_554 no
H4 O1 2.6253 2_755 no
H4 O2 2.6962 2_755 no
H5 C7 2.6617 . no
H5 H7 2.0872 . no
H7 C5 2.5814 . no
H7 H5 2.0872 . no
H7 H13 2.4376 . no
H7 Cl1 2.9880 2_755 no
H11 C14 2.5381 . no
H11 H14B 2.3110 . no
H11 H14C 2.3465 . no
H11 C11 3.0168 4_455 no
H11 C12 3.0474 4_455 no
H12 Cl1 3.0256 2_655 no
H13 H7 2.4376 . no
H13 Cl1 3.1427 2_755 no
H14A C5 2.8719 2_645 no
H14B C11 2.7522 . no
H14B H11 2.3110 . no
H14C C11 2.7630 . no
H14C H11 2.3465 . no
H14C O1 2.8916 4_455 no
H14C C10 2.9538 4_455 no
H20 Cl1 2.9709 4_554 no

loop_
_geom_hbond_atom_site_label_D
_geom_hbond_atom_site_label_H
_geom_hbond_atom_site_label_A
_geom_hbond_site_symmetry_A
_geom_hbond_distance_DH
_geom_hbond_distance_HA
_geom_hbond_distance_DA
_geom_hbond_angle_DHA
_geom_hbond_publ_flag
O2 H2 N1 . 0.82 1.86 2.585(4) 146 yes
C3 H3 Cg1 4_554 0.93 3.01 3.819(5) 146 yes
C11 H11 Cg2 4_455 0.93 2.85 3.656(5) 145 yes

loop_
_geom_torsion_atom_site_label_1
_geom_torsion_atom_site_label_2
_geom_torsion_atom_site_label_3
_geom_torsion_atom_site_label_4
_geom_torsion
_geom_torsion_publ_flag
C14 O1 C10 C9 176.9(4) no
C14 O1 C10 C11 -1.9(6) no
C7 N1 C6 C1 -170.5(4) no
C6 N1 C7 C8 -179.1(3) no
C7 N1 C6 C5 11.8(5) no
Cl1 C1 C2 C3 178.1(3) no
Cl1 C1 C6 C5 -179.2(3) no
C2 C1 C6 N1 -178.5(4) no
C2 C1 C6 C5 -0.6(6) no
C6 C1 C2 C3 -0.5(7) no
Cl1 C1 C6 N1 2.9(5) no
C1 C2 C3 C4 1.2(7) no
C2 C3 C4 C5 -0.8(7) no
C3 C4 C5 C6 -0.3(7) no
C4 C5 C6 C1 1.0(6) no
C4 C5 C6 N1 178.8(4) no
N1 C7 C8 C9 -3.2(6) no
N1 C7 C8 C13 177.3(4) no
C9 C8 C13 C12 0.5(6) no
C7 C8 C13 C12 180.0(4) no
C7 C8 C9 O2 0.7(6) no
C7 C8 C9 C10 -179.0(4) no
C13 C8 C9 O2 -179.8(4) no
C13 C8 C9 C10 0.4(6) no
O2 C9 C10 O1 0.3(6) no
C8 C9 C10 C11 -1.1(6) no
O2 C9 C10 C11 179.2(4) no
C8 C9 C10 O1 -179.9(4) no
C9 C10 C11 C12 0.8(6) no
O1 C10 C11 C12 179.5(4) no
C10 C11 C12 C13 0.1(7) no
C11 C12 C13 C8 -0.8(6) no

loop_
_cod_related_entry_id
_cod_related_entry_database
_cod_related_entry_code
1 ChemSpider 30654706
